data_7008278
loop_
_publ_author_name
'Dubberley, Stuart R.'
'Evans, Simon'
'Boyd, Catherine L.'
'Mountford, Philip'

_publ_section_title
;
 New and versatile routes to zirconium imido dichloride compounds.
;
_journal_issue 8
_journal_name_full 'Dalton transactions (Cambridge, England : 2003)'
_journal_page_first 1448
_journal_page_last 1458
_journal_paper_doi 10.1039/b500507h
_journal_year 2005
_chemical_compound_source
;
?
;
_chemical_formula_moiety ' C28 H48 Cl4 N4 O2 Zr2 '
_chemical_formula_sum 'C28 H48 Cl4 N4 O2 Zr2'
_chemical_formula_weight 796.97
_chemical_name_common (Zr2(mu-N-2,6-C6H3Me2)2Cl4(NHMe2)2(THF)2)
_chemical_name_systematic
;
[Zr2(mu-N-2,6-C6H3Me2)2Cl4(NHMe2)2(THF)2]
;
_space_group_IT_number 29
_symmetry_cell_setting orthorhombic
_symmetry_space_group_name_Hall 'P 2c -2ac'
_symmetry_space_group_name_H-M 'P c a 21'
_atom_sites_solution_hydrogens geom
_atom_sites_solution_primary direct
_cell_angle_alpha 90
_cell_angle_beta 90
_cell_angle_gamma 90
_cell_formula_units_Z 4
_cell_length_a 21.140(1)
_cell_length_b 9.467(1)
_cell_length_c 17.084(1)
_cell_measurement_reflns_used 7313
_cell_measurement_temperature 150
_cell_measurement_theta_max 27.485
_cell_measurement_theta_min 2.910
_cell_volume 3419.1(4)
_diffrn_ambient_temperature 150
_diffrn_measurement_device_type 'Nonius KappaCCD'
_diffrn_measurement_method CCD
_diffrn_radiation_type 'Mo K\a'
_diffrn_radiation_wavelength 0.71073
_diffrn_reflns_av_R_equivalents 0.02
_diffrn_reflns_limit_h_max 27
_diffrn_reflns_limit_h_min -27
_diffrn_reflns_limit_k_max 12
_diffrn_reflns_limit_k_min -12
_diffrn_reflns_limit_l_max 22
_diffrn_reflns_limit_l_min -22
_diffrn_reflns_number 14507
_diffrn_reflns_theta_max 27.49
_diffrn_reflns_theta_min 2.91
_diffrn_standards_decay_% 'not measured'
_diffrn_standards_interval_count 'not measured'
_diffrn_standards_interval_time 'not measured'
_diffrn_standards_number 'not measured'
_exptl_absorpt_coefficient_mu 0.95
_exptl_absorpt_correction_T_max 0.796
_exptl_absorpt_correction_T_min 0.766
_exptl_absorpt_correction_type multi-scan
_exptl_crystal_colour ' yellow '
_exptl_crystal_density_diffrn 1.55
_exptl_crystal_density_meas ?
_exptl_crystal_density_method .
_exptl_crystal_description ' block '
_exptl_crystal_F_000 1610.32
_exptl_crystal_size_max 0.30
_exptl_crystal_size_mid 0.28
_exptl_crystal_size_min 0.24
_refine_diff_density_max 0.71
_refine_diff_density_min -0.68
_refine_ls_abs_structure_Flack -0.01(6)
_refine_ls_extinction_coef 112.3(140)
_refine_ls_extinction_method 'Larson 1970 Crystallographic Computing eq 22'
_refine_ls_goodness_of_fit_ref 1.0185
_refine_ls_hydrogen_treatment 'riding model'
_refine_ls_matrix_type full
_refine_ls_number_parameters 362
_refine_ls_number_reflns 7027
_refine_ls_number_restraints 0
_refine_ls_R_factor_gt 0.0231
_refine_ls_shift/su_max 0.0007
_refine_ls_structure_factor_coef F
_refine_ls_weighting_details
;
Chebychev polynomial with 3 parameters, Carruthers & Watkin , 1979,
0.693    0.734E-010.445
;
_refine_ls_weighting_scheme calc
_refine_ls_wR_factor_ref 0.0267
_reflns_limit_h_max 27
_reflns_limit_h_min 0
_reflns_limit_k_max 12
_reflns_limit_k_min 0
_reflns_limit_l_max 22
_reflns_limit_l_min -22
_reflns_number_gt 7027
_reflns_number_total 7793
_reflns_threshold_expression >3.00\s(I)
_cod_data_source_file b500507h.txt
_cod_data_source_block COMPOUND_9
_cod_depositor_comments
;
The following automatic conversions were performed:
'_symmetry_cell_setting' value 'Orthorhombic ' changed to 'orthorhombic'
according to '/home/saulius/struct/CIF-dictionaries/cif_core.dic'
dictionary named 'cif_core.dic' version 2.4.1 from 2010-06-29.

Automatic conversion script
Id: cif_fix_enum 1527 2010-12-29 10:47:43Z saulius 

The following automatic conversions were performed:

'_atom_sites_solution_primary' value 'direct methods' was changed to
'direct'.

'_atom_sites_solution_hydrogens' value 'geometric' was changed to
'geom'.

Automatic conversion script
Id: cif_fix_values 6452 2018-10-05 10:23:21Z andrius 
;
_cod_original_sg_symbol_H-M 'P c a 21 '
_cod_original_formula_sum ' C28 H48 Cl4 N4 O2 Zr2 '
_cod_database_code 7008278

loop_
_symmetry_equiv_pos_as_xyz
x,y,z
-x+1/2,y,z+1/2
x+1/2,-y,z
-x,-y,z+1/2

loop_
_atom_site_label
_atom_site_fract_x
_atom_site_fract_y
_atom_site_fract_z
_atom_site_U_iso_or_equiv
_atom_site_occupancy
_atom_site_adp_type
Zr1 -0.12339(1) 0.36914(2) 0.51771(3) 0.0191 1.0000 Uani
Zr2 -0.098560(9) 0.11368(2) 0.40446(3) 0.0188 1.0000 Uani
Cl1 -0.16380(3) 0.56233(6) 0.43207(4) 0.0277 1.0000 Uani
Cl2 -0.08763(3) 0.28406(7) 0.64635(4) 0.0309 1.0000 Uani
Cl3 -0.12995(3) 0.19976(7) 0.27417(4) 0.0279 1.0000 Uani
Cl4 -0.06291(3) -0.07842(6) 0.49479(4) 0.0302 1.0000 Uani
N1 -0.0517(1) 0.2940(2) 0.45182(12) 0.0210 1.0000 Uani
N2 -0.17022(9) 0.1873(2) 0.46862(12) 0.0212 1.0000 Uani
N3 -0.05980(12) 0.5733(2) 0.55841(13) 0.0310 1.0000 Uani
N4 -0.15637(12) -0.0958(2) 0.35715(14) 0.0306 1.0000 Uani
O1 -0.21247(9) 0.44569(19) 0.5946(1) 0.0265 1.0000 Uani
O2 -0.00694(9) 0.0382(2) 0.33505(12) 0.0314 1.0000 Uani
C1 0.01241(11) 0.3233(2) 0.43143(16) 0.0235 1.0000 Uani
C2 0.06246(13) 0.2624(3) 0.47509(16) 0.0289 1.0000 Uani
C3 0.12484(13) 0.2881(3) 0.4515(2) 0.0376 1.0000 Uani
C4 0.13876(14) 0.3745(3) 0.3898(2) 0.0439 1.0000 Uani
C5 0.09009(14) 0.4403(3) 0.34962(19) 0.0389 1.0000 Uani
C6 0.02656(13) 0.4164(3) 0.36910(15) 0.0271 1.0000 Uani
C7 0.05117(13) 0.1785(3) 0.54824(19) 0.0374 1.0000 Uani
C8 -0.02452(15) 0.4933(3) 0.32471(18) 0.0365 1.0000 Uani
C9 -0.23424(11) 0.1713(2) 0.49249(14) 0.0199 1.0000 Uani
C10 -0.28395(12) 0.2321(3) 0.44828(14) 0.0240 1.0000 Uani
C11 -0.34578(13) 0.2246(3) 0.47549(16) 0.0314 1.0000 Uani
C12 -0.36039(13) 0.1528(3) 0.54366(18) 0.0358 1.0000 Uani
C13 -0.31266(13) 0.0846(3) 0.58419(16) 0.0309 1.0000 Uani
C14 -0.24985(12) 0.0918(3) 0.56002(15) 0.0250 1.0000 Uani
C15 -0.27150(12) 0.3000(3) 0.37015(15) 0.0277 1.0000 Uani
C16 -0.20073(14) 0.0123(3) 0.60490(17) 0.0374 1.0000 Uani
C17 0.00770(15) 0.5577(3) 0.5803(2) 0.0414 1.0000 Uani
C18 -0.09328(16) 0.6514(3) 0.62121(18) 0.0382 1.0000 Uani
C19 -0.26557(14) 0.5310(3) 0.56546(17) 0.0322 1.0000 Uani
C20 -0.31564(15) 0.5237(4) 0.62930(19) 0.0430 1.0000 Uani
C21 -0.27594(15) 0.5128(3) 0.70273(16) 0.0366 1.0000 Uani
C22 -0.22552(15) 0.4106(3) 0.67696(16) 0.0331 1.0000 Uani
C23 -0.12531(14) -0.1681(3) 0.29123(18) 0.0367 1.0000 Uani
C24 -0.22466(15) -0.0797(3) 0.3411(2) 0.0428 1.0000 Uani
C25 0.04269(16) -0.0549(4) 0.3652(2) 0.0524 1.0000 Uani
C26 0.09901(17) -0.0393(4) 0.3159(2) 0.0507 1.0000 Uani
C27 0.08418(17) 0.0753(4) 0.2586(2) 0.0495 1.0000 Uani
C28 0.01298(16) 0.0848(4) 0.2581(2) 0.0514 1.0000 Uani
H1 -0.05671 0.6190 0.51440 0.0387 1.0000 Uiso
H2 -0.15446 -0.1505 0.39801 0.0398 1.0000 Uiso
H31 0.16031 0.2413 0.4802 0.0450 1.0000 Uiso
H41 0.18360 0.3920 0.3738 0.0521 1.0000 Uiso
H51 0.10015 0.5053 0.30516 0.0445 1.0000 Uiso
H71 0.09229 0.1441 0.56999 0.0446 1.0000 Uiso
H72 0.02983 0.2404 0.58764 0.0446 1.0000 Uiso
H73 0.02337 0.0959 0.53603 0.0446 1.0000 Uiso
H81 -0.00499 0.5536 0.28318 0.0423 1.0000 Uiso
H82 -0.04899 0.5541 0.36175 0.0423 1.0000 Uiso
H83 -0.05360 0.4230 0.29994 0.0423 1.0000 Uiso
H111 -0.38039 0.2714 0.44515 0.0357 1.0000 Uiso
H121 -0.40480 0.1506 0.56381 0.0411 1.0000 Uiso
H131 -0.32348 0.0279 0.63176 0.0363 1.0000 Uiso
H151 -0.31194 0.3367 0.34765 0.0341 1.0000 Uiso
H152 -0.24107 0.3798 0.37725 0.0341 1.0000 Uiso
H153 -0.25286 0.2285 0.33374 0.0341 1.0000 Uiso
H161 -0.22097 -0.0371 0.65016 0.0466 1.0000 Uiso
H162 -0.16801 0.0798 0.62470 0.0466 1.0000 Uiso
H163 -0.18027 -0.0588 0.56980 0.0466 1.0000 Uiso
H171 0.03036 0.5052 0.5379 0.0506 1.0000 Uiso
H172 0.02754 0.6527 0.5874 0.0506 1.0000 Uiso
H173 0.01068 0.5034 0.6304 0.0506 1.0000 Uiso
H181 -0.13879 0.6634 0.60668 0.0446 1.0000 Uiso
H182 -0.07333 0.7463 0.62821 0.0446 1.0000 Uiso
H183 -0.09020 0.5969 0.67123 0.0446 1.0000 Uiso
H191 -0.25184 0.6309 0.55705 0.0398 1.0000 Uiso
H192 -0.28190 0.4912 0.51514 0.0398 1.0000 Uiso
H201 -0.34268 0.6104 0.62973 0.0520 1.0000 Uiso
H202 -0.34300 0.4384 0.62274 0.0520 1.0000 Uiso
H211 -0.30079 0.4749 0.74791 0.0418 1.0000 Uiso
H212 -0.25740 0.6064 0.71717 0.0418 1.0000 Uiso
H221 -0.18636 0.4224 0.70914 0.0406 1.0000 Uiso
H222 -0.24110 0.3113 0.68170 0.0406 1.0000 Uiso
H231 -0.07922 -0.1796 0.30279 0.0435 1.0000 Uiso
H232 -0.14498 -0.2631 0.28334 0.0435 1.0000 Uiso
H233 -0.13063 -0.1103 0.24267 0.0435 1.0000 Uiso
H241 -0.24499 -0.0308 0.3865 0.0498 1.0000 Uiso
H242 -0.24475 -0.1743 0.3334 0.0498 1.0000 Uiso
H243 -0.23041 -0.0215 0.2928 0.0498 1.0000 Uiso
H251 0.05322 -0.0288 0.4204 0.0687 1.0000 Uiso
H252 0.02752 -0.1549 0.3635 0.0687 1.0000 Uiso
H261 0.13656 -0.0137 0.3486 0.0597 1.0000 Uiso
H262 0.10773 -0.1293 0.2872 0.0597 1.0000 Uiso
H271 0.10239 0.1669 0.2771 0.0602 1.0000 Uiso
H272 0.10138 0.0524 0.2056 0.0602 1.0000 Uiso
H281 -0.00183 0.1831 0.2472 0.0620 1.0000 Uiso
H282 -0.00442 0.0192 0.2175 0.0620 1.0000 Uiso

loop_
_atom_site_aniso_label
_atom_site_aniso_U_11
_atom_site_aniso_U_22
_atom_site_aniso_U_33
_atom_site_aniso_U_23
_atom_site_aniso_U_13
_atom_site_aniso_U_12
Zr1 0.0203(1) 0.01836(9) 0.0186(1) 0.00227(8) -0.00060(8) -0.00038(8)
Zr2 0.0189(1) 0.01738(9) 0.0200(1) 0.00202(9) -0.00170(8) -0.00092(8)
Cl1 0.0339(3) 0.0227(3) 0.0265(3) 0.0070(2) -0.0024(2) 0.0018(2)
Cl2 0.0342(3) 0.0335(3) 0.0250(3) 0.0066(2) -0.0053(2) 0.0021(2)
Cl3 0.0328(3) 0.0292(3) 0.0216(3) 0.0043(2) -0.0044(2) 0.0018(2)
Cl4 0.0323(3) 0.0238(3) 0.0344(3) 0.0089(2) -0.0060(3) 0.0007(2)
N1 0.0187(9) 0.0213(9) 0.023(1) 0.0039(7) -0.0001(7) -0.0044(8)
N2 0.0167(9) 0.0220(9) 0.025(1) 0.0065(8) -0.0021(7) -0.0018(7)
N3 0.0400(13) 0.0279(11) 0.0250(11) 0.0008(9) -0.0030(9) -0.0078(9)
N4 0.0376(12) 0.024(1) 0.0305(12) 0.0050(8) -0.008(1) -0.0043(9)
O1 0.0288(9) 0.0287(9) 0.0221(9) -0.0010(7) 0.0013(7) 0.0036(7)
O2 0.030(1) 0.032(1) 0.032(1) 0.0009(8) 0.0009(8) 0.0030(8)
C1 0.0213(11) 0.018(1) 0.0308(12) -0.0079(9) 0.0031(9) -0.0038(9)
C2 0.0198(12) 0.0245(12) 0.0424(16) -0.0109(11) -0.005(1) -0.0043(9)
C3 0.0209(13) 0.0402(15) 0.0519(18) -0.0187(13) -0.0005(12) -0.0033(11)
C4 0.0228(12) 0.0524(18) 0.057(2) -0.0193(15) 0.0126(13) -0.0100(12)
C5 0.0364(15) 0.0429(16) 0.0374(15) -0.0106(12) 0.0160(13) -0.0155(12)
C6 0.0285(13) 0.0255(12) 0.0274(12) -0.006(1) 0.008(1) -0.010(1)
C7 0.0259(14) 0.0344(15) 0.0520(17) 0.0037(13) -0.0135(12) 0.0020(11)
C8 0.0405(16) 0.0335(14) 0.0354(15) 0.0092(12) 0.0080(12) -0.0074(12)
C9 0.018(1) 0.019(1) 0.0234(11) -0.0020(8) -0.0000(8) -0.0042(8)
C10 0.0216(12) 0.0238(11) 0.0267(13) -0.0024(9) -0.0030(9) 0.0003(9)
C11 0.0209(12) 0.0310(13) 0.0424(16) -0.0039(11) 0.0004(11) 0.003(1)
C12 0.0217(12) 0.0389(14) 0.0469(16) -0.0054(12) 0.0109(11) -0.0039(11)
C13 0.0301(13) 0.0326(13) 0.0299(13) -0.0010(11) 0.007(1) -0.0106(11)
C14 0.0246(12) 0.0250(12) 0.0254(12) 0.0003(9) 0.0000(9) -0.007(1)
C15 0.0217(12) 0.0313(13) 0.0300(13) 0.006(1) -0.006(1) 0.001(1)
C16 0.0326(14) 0.0421(15) 0.0375(15) 0.0210(13) 0.0003(12) -0.0078(12)
C17 0.0378(16) 0.0368(15) 0.0497(19) -0.0054(13) -0.0088(14) -0.0086(12)
C18 0.0561(19) 0.0250(12) 0.0336(15) -0.0031(11) 0.0003(13) -0.0030(12)
C19 0.0329(14) 0.0334(14) 0.0304(14) -0.0008(11) -0.0036(11) 0.0097(11)
C20 0.0343(15) 0.0542(18) 0.0405(16) 0.0016(14) 0.0086(13) 0.0111(14)
C21 0.0419(16) 0.0407(15) 0.0272(13) 0.0014(11) 0.0103(12) 0.0065(12)
C22 0.0369(14) 0.0373(14) 0.0250(13) 0.0060(11) 0.0105(11) 0.0027(12)
C23 0.0426(16) 0.0262(13) 0.0412(16) -0.0036(12) -0.0045(12) -0.0016(12)
C24 0.0369(16) 0.0385(16) 0.0532(19) -0.0097(14) -0.0044(14) -0.0104(12)
C25 0.0321(16) 0.058(2) 0.067(2) 0.0175(18) 0.0055(15) 0.0184(15)
C26 0.0437(18) 0.063(2) 0.0454(18) 0.0012(16) 0.0047(15) 0.0184(16)
C27 0.0457(18) 0.0506(18) 0.052(2) 0.0056(16) 0.0206(15) 0.0126(15)
C28 0.0382(17) 0.074(2) 0.0419(18) 0.0180(17) 0.0126(14) 0.0144(17)

loop_
_atom_type_symbol
_atom_type_scat_dispersion_real
_atom_type_scat_dispersion_imag
_atom_type_scat_Cromer_Mann_a1
_atom_type_scat_Cromer_Mann_b1
_atom_type_scat_Cromer_Mann_a2
_atom_type_scat_Cromer_Mann_b2
_atom_type_scat_Cromer_Mann_a3
_atom_type_scat_Cromer_Mann_b3
_atom_type_scat_Cromer_Mann_a4
_atom_type_scat_Cromer_Mann_b4
_atom_type_scat_Cromer_Mann_c
_atom_type_scat_source
'C   ' 0.0020 0.0020 2.3100 20.8439 1.0200 10.2075 1.5886 0.5687 0.8650 51.6512 0.2156 International_Tables_Vol_IV_Table_2.2B
'H   ' 0.0000 0.0000 0.4930 10.5109 0.3229 26.1257 0.1402 3.1424 0.0408 57.7997 0.0030 International_Tables_Vol_IV_Table_2.2B
'N   ' 0.0040 0.0030 12.2126 0.0057 3.1322 9.8933 2.0125 28.9975 1.1663 0.5826 -11.5290 International_Tables_Vol_IV_Table_2.2B
'O   ' 0.0080 0.0060 3.0485 13.2771 2.2868 5.7011 1.5463 0.3239 0.8670 32.9089 0.2508 International_Tables_Vol_IV_Table_2.2B
'Cl  ' 0.1320 0.1590 11.4604 0.0104 7.1964 1.1662 6.2556 18.5194 1.6455 47.7784 -9.5574 International_Tables_Vol_IV_Table_2.2B
'Zr  ' -2.9650 0.5600 17.8765 1.2762 10.9480 11.9160 5.4173 0.1176 3.6572 87.6627 2.0693 International_Tables_Vol_IV_Table_2.2B

loop_
_geom_angle_atom_site_label_1
_geom_angle_site_symmetry_1
_geom_angle_atom_site_label_2
_geom_angle_site_symmetry_2
_geom_angle_atom_site_label_3
_geom_angle_site_symmetry_3
_geom_angle
_geom_angle_publ_flag
Zr2 . Zr1 . Cl1 . 105.106(17) yes
Zr2 . Zr1 . Cl2 . 104.286(17) yes
Cl1 . Zr1 . Cl2 . 150.45(2) yes
Zr2 . Zr1 . N1 . 42.19(6) yes
Cl1 . Zr1 . N1 . 100.87(6) yes
Cl2 . Zr1 . N1 . 98.76(6) yes
Zr2 . Zr1 . N2 . 38.95(5) yes
Cl1 . Zr1 . N2 . 101.54(5) yes
Cl2 . Zr1 . N2 . 103.14(5) yes
N1 . Zr1 . N2 . 81.14(8) yes
Zr2 . Zr1 . N3 . 133.56(6) yes
Cl1 . Zr1 . N3 . 77.07(6) yes
Cl2 . Zr1 . N3 . 80.58(6) yes
N1 . Zr1 . N3 . 91.41(8) yes
N2 . Zr1 . N3 . 172.07(8) yes
Zr2 . Zr1 . O1 . 134.30(4) yes
Cl1 . Zr1 . O1 . 80.28(4) yes
Cl2 . Zr1 . O1 . 81.47(5) yes
N1 . Zr1 . O1 . 176.46(7) yes
N2 . Zr1 . O1 . 95.36(7) yes
N3 . Zr1 . O1 . 92.11(7) yes
Zr1 . Zr2 . Cl3 . 104.892(17) yes
Zr1 . Zr2 . Cl4 . 103.306(18) yes
Cl3 . Zr2 . Cl4 . 151.62(2) yes
Zr1 . Zr2 . N1 . 39.43(6) yes
Cl3 . Zr2 . N1 . 101.72(5) yes
Cl4 . Zr2 . N1 . 102.01(6) yes
Zr1 . Zr2 . N2 . 42.77(6) yes
Cl3 . Zr2 . N2 . 100.16(6) yes
Cl4 . Zr2 . N2 . 98.27(6) yes
N1 . Zr2 . N2 . 82.20(8) yes
Zr1 . Zr2 . N4 . 137.59(6) yes
Cl3 . Zr2 . N4 . 80.58(6) yes
Cl4 . Zr2 . N4 . 76.51(5) yes
N1 . Zr2 . N4 . 176.52(8) yes
N2 . Zr2 . N4 . 94.86(8) yes
Zr1 . Zr2 . O2 . 132.37(5) yes
Cl3 . Zr2 . O2 . 82.43(5) yes
Cl4 . Zr2 . O2 . 81.02(5) yes
N1 . Zr2 . O2 . 92.97(7) yes
N2 . Zr2 . O2 . 174.88(8) yes
N4 . Zr2 . O2 . 89.91(8) yes
Zr1 . N1 . Zr2 . 98.38(8) yes
Zr1 . N1 . C1 . 141.37(16) yes
Zr2 . N1 . C1 . 120.25(15) yes
Zr1 . N2 . Zr2 . 98.28(8) yes
Zr1 . N2 . C9 . 114.26(15) yes
Zr2 . N2 . C9 . 147.45(16) yes
Zr1 . N3 . C17 . 121.35(18) yes
Zr1 . N3 . C18 . 109.64(17) yes
C17 . N3 . C18 . 109.1(2) yes
Zr2 . N4 . C23 . 113.79(17) yes
Zr2 . N4 . C24 . 117.50(17) yes
C23 . N4 . C24 . 110.0(2) yes
Zr1 . O1 . C19 . 125.33(15) yes
Zr1 . O1 . C22 . 126.88(16) yes
C19 . O1 . C22 . 107.7(2) yes
Zr2 . O2 . C25 . 126.0(2) yes
Zr2 . O2 . C28 . 126.65(18) yes
C25 . O2 . C28 . 107.1(2) yes
N1 . C1 . C2 . 120.1(2) yes
N1 . C1 . C6 . 120.4(2) yes
C2 . C1 . C6 . 119.5(2) yes
C1 . C2 . C3 . 118.7(3) yes
C1 . C2 . C7 . 122.4(2) yes
C3 . C2 . C7 . 118.8(3) yes
C2 . C3 . C4 . 122.0(3) yes
C3 . C4 . C5 . 119.4(3) yes
C4 . C5 . C6 . 121.4(3) yes
C1 . C6 . C5 . 118.8(3) yes
C1 . C6 . C8 . 121.9(2) yes
C5 . C6 . C8 . 119.3(3) yes
N2 . C9 . C10 . 120.7(2) yes
N2 . C9 . C14 . 120.8(2) yes
C10 . C9 . C14 . 118.5(2) yes
C9 . C10 . C11 . 119.9(2) yes
C9 . C10 . C15 . 121.1(2) yes
C11 . C10 . C15 . 118.9(2) yes
C10 . C11 . C12 . 121.1(3) yes
C11 . C12 . C13 . 119.2(2) yes
C12 . C13 . C14 . 121.6(3) yes
C9 . C14 . C13 . 119.3(2) yes
C9 . C14 . C16 . 121.6(2) yes
C13 . C14 . C16 . 119.1(2) yes
O1 . C19 . C20 . 105.3(2) yes
C19 . C20 . C21 . 102.2(2) yes
C20 . C21 . C22 . 101.2(2) yes
O1 . C22 . C21 . 105.5(2) yes
O2 . C25 . C26 . 108.6(3) yes
C25 . C26 . C27 . 106.2(3) yes
C26 . C27 . C28 . 104.9(3) yes
O2 . C28 . C27 . 105.4(3) yes
Cl4 1_565 H1 . N3 . 126.19(5) no
Cl1 1_545 H2 . N4 . 138.14(5) no

loop_
_geom_bond_atom_site_label_1
_geom_bond_site_symmetry_1
_geom_bond_atom_site_label_2
_geom_bond_site_symmetry_2
_geom_bond_distance
_geom_bond_publ_flag
Zr1 . Zr2 . 3.1414(3) yes
Zr1 . Cl1 . 2.4931(6) yes
Zr1 . Cl2 . 2.4596(7) yes
Zr1 . N1 . 2.017(2) yes
Zr1 . N2 . 2.156(2) yes
Zr1 . N3 . 2.455(2) yes
Zr1 . O1 . 2.4073(18) yes
Zr2 . Cl3 . 2.4615(6) yes
Zr2 . Cl4 . 2.5014(6) yes
Zr2 . N1 . 2.133(2) yes
Zr2 . N2 . 1.996(2) yes
Zr2 . N4 . 2.466(2) yes
Zr2 . O2 . 2.381(2) yes
N1 . C1 . 1.427(3) yes
N2 . C9 . 1.422(3) yes
N3 . C17 . 1.483(4) yes
N3 . C18 . 1.483(4) yes
N4 . C23 . 1.472(4) yes
N4 . C24 . 1.477(4) yes
O1 . C19 . 1.470(3) yes
O1 . C22 . 1.472(3) yes
O2 . C25 . 1.464(4) yes
O2 . C28 . 1.449(4) yes
C1 . C2 . 1.417(4) yes
C1 . C6 . 1.414(4) yes
C2 . C3 . 1.400(4) yes
C2 . C7 . 1.500(4) yes
C3 . C4 . 1.366(5) yes
C4 . C5 . 1.385(5) yes
C5 . C6 . 1.402(4) yes
C6 . C8 . 1.507(4) yes
C9 . C10 . 1.416(3) yes
C9 . C14 . 1.416(3) yes
C10 . C11 . 1.389(4) yes
C10 . C15 . 1.505(4) yes
C11 . C12 . 1.383(4) yes
C12 . C13 . 1.384(4) yes
C13 . C14 . 1.392(4) yes
C14 . C16 . 1.494(4) yes
C19 . C20 . 1.521(4) yes
C20 . C21 . 1.513(4) yes
C21 . C22 . 1.505(4) yes
C25 . C26 . 1.466(5) yes
C26 . C27 . 1.494(5) yes
C27 . C28 . 1.508(5) yes
Cl1 . H2 1_565 2.787(2) no
Cl4 . H1 1_545 2.887(2) no
